data_7020302
loop_
_publ_author_name
'Yao, Min-Xia'
'Zheng, Qi'
'Gao, Feng'
'Li, Yi-Zhi'
'Song, You'
'Zuo, Jing-Lin'

_publ_section_title
;
 Field-induced slow magnetic relaxation in chiral seven-coordinated
 mononuclear lanthanide complexes.
;
_journal_issue 44
_journal_name_full 'Dalton transactions (Cambridge, England : 2003)'
_journal_page_first 13682
_journal_page_last 13690
_journal_paper_doi 10.1039/c2dt31203d
_journal_volume 41
_journal_year 2012
_chemical_absolute_configuration unk
_chemical_formula_moiety 'C37 H53 Cl2 Co Dy N2 O11 P3, C H4 O, 0.125(H2 O)'
_chemical_formula_sum 'C38 H57.25 Cl2 Co Dy N2 O12.125 P3'
_chemical_formula_weight 1121.35
_chemical_name_systematic
;
?
;
_space_group_IT_number 4
_symmetry_cell_setting monoclinic
_symmetry_space_group_name_Hall 'P 2yb'
_symmetry_space_group_name_H-M 'P 1 21 1'
_atom_sites_solution_hydrogens geom
_atom_sites_solution_primary direct
_atom_sites_solution_secondary difmap
_audit_creation_method SHELXL-97
_cell_angle_alpha 90.00
_cell_angle_beta 101.522(3)
_cell_angle_gamma 90.00
_cell_formula_units_Z 4
_cell_length_a 13.1092(18)
_cell_length_b 22.9446(13)
_cell_length_c 16.1544(15)
_cell_measurement_temperature 291(2)
_cell_volume 4761.1(8)
_computing_cell_refinement 'Bruker SMART'
_computing_data_collection 'Bruker SMART'
_computing_data_reduction 'Bruker SAINT'
_computing_molecular_graphics 'Bruker SHELXTL'
_computing_publication_material 'Bruker SHELXTL'
_computing_structure_refinement 'SHELXL-97 (Sheldrick, 1997)'
_computing_structure_solution 'SHELXS-97 (Sheldrick, 1990)'
_diffrn_ambient_temperature 291(2)
_diffrn_measured_fraction_theta_full 0.990
_diffrn_measured_fraction_theta_max 0.990
_diffrn_radiation_monochromator graphite
_diffrn_radiation_source 'fine-focus sealed tube'
_diffrn_radiation_type MoK\a
_diffrn_radiation_wavelength 0.71073
_diffrn_reflns_av_R_equivalents 0.0325
_diffrn_reflns_av_sigmaI/netI 0.0782
_diffrn_reflns_limit_h_max 11
_diffrn_reflns_limit_h_min -16
_diffrn_reflns_limit_k_max 26
_diffrn_reflns_limit_k_min -28
_diffrn_reflns_limit_l_max 19
_diffrn_reflns_limit_l_min -19
_diffrn_reflns_number 25228
_diffrn_reflns_theta_full 26.00
_diffrn_reflns_theta_max 26.00
_diffrn_reflns_theta_min 1.56
_exptl_absorpt_coefficient_mu 2.176
_exptl_absorpt_correction_T_max 0.6954
_exptl_absorpt_correction_T_min 0.6232
_exptl_absorpt_correction_type multi-scan
_exptl_absorpt_process_details 'SADABS,2000; Bruker'
_exptl_crystal_colour yellow
_exptl_crystal_density_diffrn 1.564
_exptl_crystal_density_method 'not measured'
_exptl_crystal_description block
_exptl_crystal_F_000 2273
_exptl_crystal_size_max 0.24
_exptl_crystal_size_mid 0.22
_exptl_crystal_size_min 0.18
_refine_diff_density_max 1.391
_refine_diff_density_min -0.795
_refine_diff_density_rms 0.102
_refine_ls_abs_structure_details 'Flack H D (1983), Acta Cryst. A39, 876-881'
_refine_ls_abs_structure_Flack 0.037(9)
_refine_ls_extinction_method none
_refine_ls_goodness_of_fit_ref 1.013
_refine_ls_hydrogen_treatment constr
_refine_ls_matrix_type full
_refine_ls_number_parameters 1087
_refine_ls_number_reflns 15808
_refine_ls_number_restraints 1
_refine_ls_restrained_S_all 1.013
_refine_ls_R_factor_all 0.0651
_refine_ls_R_factor_gt 0.0521
_refine_ls_shift/su_max 0.000
_refine_ls_shift/su_mean 0.000
_refine_ls_structure_factor_coef Fsqd
_refine_ls_weighting_details 'calc w=1/[\s^2^(Fo^2^)+(0.0620P)^2^+0.8800P] where P=(Fo^2^+2Fc^2^)/3'
_refine_ls_weighting_scheme calc
_refine_ls_wR_factor_gt 0.1070
_refine_ls_wR_factor_ref 0.1126
_reflns_number_gt 12177
_reflns_number_total 15808
_reflns_threshold_expression >2sigma(I)
_cod_data_source_file c2dt31203d.txt
_cod_data_source_block 3
_cod_original_sg_symbol_H-M P2(1)
_cod_database_code 7020302

loop_
_symmetry_equiv_pos_as_xyz
'x, y, z'
'-x, y+1/2, -z'

loop_
_atom_site_label
_atom_site_type_symbol
_atom_site_fract_x
_atom_site_fract_y
_atom_site_fract_z
_atom_site_U_iso_or_equiv
_atom_site_adp_type
_atom_site_occupancy
_atom_site_symmetry_multiplicity
_atom_site_calc_flag
_atom_site_refinement_flags
C1 C 0.5735(8) 0.8142(4) 0.4069(6) 0.046(2) Uani 1 1 d .
H1 H 0.5476 0.7934 0.4515 0.056 Uiso 1 1 calc R
C2 C 0.6733(8) 0.8108(4) 0.3904(6) 0.046(2) Uani 1 1 d .
H2 H 0.7322 0.7900 0.4247 0.055 Uiso 1 1 calc R
C3 C 0.6741(7) 0.8391(4) 0.3149(5) 0.041(2) Uani 1 1 d .
H3 H 0.7351 0.8456 0.2895 0.049 Uiso 1 1 calc R
C4 C 0.5698(7) 0.8545(4) 0.2790(5) 0.043(2) Uani 1 1 d .
H4 H 0.5472 0.8769 0.2270 0.052 Uiso 1 1 calc R
C5 C 0.5117(6) 0.8420(4) 0.3354(6) 0.045(2) Uani 1 1 d .
H5 H 0.4364 0.8485 0.3271 0.053 Uiso 1 1 calc R
C6 C 0.9475(7) 0.9006(4) 0.5598(5) 0.0407(19) Uani 1 1 d .
H6A H 0.9504 0.8881 0.6176 0.049 Uiso 1 1 calc R
H6B H 0.9476 0.9429 0.5590 0.049 Uiso 1 1 calc R
C7 C 1.0439(6) 0.8780(4) 0.5296(5) 0.0339(17) Uani 1 1 d .
H7A H 1.0462 0.8363 0.5335 0.051 Uiso 1 1 calc R
H7B H 1.1054 0.8941 0.5643 0.051 Uiso 1 1 calc R
H7C H 1.0403 0.8895 0.4719 0.051 Uiso 1 1 calc R
C8 C 0.6922(6) 0.8567(4) 0.6634(5) 0.0376(19) Uani 1 1 d .
H8A H 0.6212 0.8708 0.6474 0.045 Uiso 1 1 calc R
H8B H 0.7343 0.8874 0.6945 0.045 Uiso 1 1 calc R
C9 C 0.6955(8) 0.8021(4) 0.7196(6) 0.049(2) Uani 1 1 d .
H9A H 0.6765 0.7685 0.6846 0.073 Uiso 1 1 calc R
H9B H 0.6473 0.8068 0.7568 0.073 Uiso 1 1 calc R
H9C H 0.7645 0.7971 0.7524 0.073 Uiso 1 1 calc R
C10 C 0.3694(6) 0.8879(5) 0.5581(5) 0.043(2) Uani 1 1 d .
H10A H 0.3062 0.8699 0.5273 0.052 Uiso 1 1 calc R
H10B H 0.3579 0.9295 0.5615 0.052 Uiso 1 1 calc R
C11 C 0.4025(6) 0.8599(4) 0.6519(5) 0.041(2) Uani 1 1 d .
H11D H 0.4724 0.8452 0.6599 0.062 Uiso 1 1 calc R
H11E H 0.3559 0.8285 0.6578 0.062 Uiso 1 1 calc R
H11F H 0.3987 0.8892 0.6935 0.062 Uiso 1 1 calc R
C12 C 0.3844(6) 1.0101(4) 0.3963(5) 0.0355(18) Uani 1 1 d .
H12A H 0.3736 1.0178 0.3361 0.043 Uiso 1 1 calc R
H12B H 0.4434 1.0333 0.4236 0.043 Uiso 1 1 calc R
C13 C 0.2932(6) 1.0295(5) 0.4265(6) 0.044(2) Uani 1 1 d .
H13A H 0.2395 1.0006 0.4135 0.065 Uiso 1 1 calc R
H13B H 0.2688 1.0656 0.3994 0.065 Uiso 1 1 calc R
H13C H 0.3108 1.0352 0.4865 0.065 Uiso 1 1 calc R
C14 C 0.8665(7) 1.0008(4) 0.3819(6) 0.046(2) Uani 1 1 d .
H14A H 0.8754 0.9893 0.4407 0.055 Uiso 1 1 calc R
H14B H 0.8693 1.0430 0.3792 0.055 Uiso 1 1 calc R
C15 C 0.9504(7) 0.9745(5) 0.3431(6) 0.047(2) Uani 1 1 d .
H15A H 0.9619 0.9349 0.3616 0.071 Uiso 1 1 calc R
H15B H 1.0136 0.9964 0.3602 0.071 Uiso 1 1 calc R
H15C H 0.9296 0.9755 0.2827 0.071 Uiso 1 1 calc R
C16 C 0.5756(8) 1.0589(4) 0.2638(6) 0.048(2) Uani 1 1 d .
H16A H 0.6440 1.0717 0.2573 0.058 Uiso 1 1 calc R
H16B H 0.5513 1.0843 0.3038 0.058 Uiso 1 1 calc R
C17 C 0.4997(7) 1.0593(4) 0.1790(6) 0.044(2) Uani 1 1 d .
H17A H 0.5365 1.0504 0.1347 0.066 Uiso 1 1 calc R
H17B H 0.4683 1.0971 0.1693 0.066 Uiso 1 1 calc R
H17C H 0.4466 1.0305 0.1794 0.066 Uiso 1 1 calc R
C18 C 0.9331(6) 1.0617(4) 0.6118(5) 0.0373(19) Uani 1 1 d .
C19 C 1.0112(7) 1.0722(4) 0.5695(5) 0.0394(19) Uani 1 1 d .
H19 H 0.9984 1.0943 0.5202 0.047 Uiso 1 1 calc R
C20 C 1.1057(7) 1.0510(4) 0.5986(6) 0.044(2) Uani 1 1 d .
H20 H 1.1581 1.0586 0.5689 0.053 Uiso 1 1 calc R
C21 C 1.1293(6) 1.0177(4) 0.6724(5) 0.040(2) Uani 1 1 d .
C22 C 1.0491(6) 1.0064(4) 0.7189(5) 0.0336(17) Uani 1 1 d .
H22 H 1.0623 0.9843 0.7681 0.040 Uiso 1 1 calc R
C23 C 0.9505(6) 1.0298(4) 0.6877(5) 0.0373(18) Uani 1 1 d .
C24 C 0.8732(5) 1.0214(3) 0.7381(5) 0.0288(16) Uani 1 1 d .
H24 H 0.9033 1.0063 0.7907 0.035 Uiso 1 1 calc R
C25 C 0.7199(6) 1.0255(4) 0.7990(6) 0.0405(19) Uani 1 1 d .
H25 H 0.7186 1.0642 0.8245 0.049 Uiso 1 1 calc R
C26 C 0.7688(7) 0.9816(4) 0.8679(6) 0.042(2) Uani 1 1 d .
H26A H 0.7817 0.9451 0.8415 0.051 Uiso 1 1 calc R
H26B H 0.8350 0.9966 0.8981 0.051 Uiso 1 1 calc R
C27 C 0.6970(6) 0.9707(4) 0.9304(5) 0.0416(19) Uani 1 1 d .
H27A H 0.6943 1.0055 0.9640 0.050 Uiso 1 1 calc R
H27B H 0.7254 0.9394 0.9685 0.050 Uiso 1 1 calc R
C28 C 0.5825(6) 0.9539(4) 0.8835(5) 0.0390(18) Uani 1 1 d .
H28A H 0.5834 0.9166 0.8554 0.047 Uiso 1 1 calc R
H28B H 0.5376 0.9506 0.9242 0.047 Uiso 1 1 calc R
C29 C 0.5423(7) 0.9994(5) 0.8207(5) 0.047(2) Uani 1 1 d .
H29A H 0.4725 0.9890 0.7919 0.057 Uiso 1 1 calc R
H29B H 0.5380 1.0361 0.8498 0.057 Uiso 1 1 calc R
C30 C 0.6075(7) 1.0071(4) 0.7586(5) 0.0413(19) Uani 1 1 d .
H30 H 0.6123 0.9690 0.7324 0.050 Uiso 1 1 calc R
C31 C 0.4909(7) 1.0776(4) 0.6852(6) 0.041(2) Uani 1 1 d .
H31 H 0.4547 1.0711 0.7283 0.050 Uiso 1 1 calc R
C32 C 0.4476(7) 1.1186(4) 0.6151(5) 0.043(2) Uani 1 1 d .
C33 C 0.3479(6) 1.1378(4) 0.6184(5) 0.0372(18) Uani 1 1 d .
H33 H 0.3165 1.1259 0.6624 0.045 Uiso 1 1 calc R
C34 C 0.2950(6) 1.1746(5) 0.5559(5) 0.0423(18) Uani 1 1 d .
C35 C 0.3419(7) 1.1922(4) 0.4901(5) 0.046(2) Uani 1 1 d .
H35 H 0.3066 1.2169 0.4483 0.055 Uiso 1 1 calc R
C36 C 0.4417(6) 1.1731(4) 0.4869(5) 0.0388(17) Uani 1 1 d .
H36 H 0.4730 1.1850 0.4428 0.047 Uiso 1 1 calc R
C37 C 0.4945(8) 1.1363(4) 0.5493(6) 0.047(2) Uani 1 1 d .
C38 C 0.1212(6) 0.8974(4) -0.1576(5) 0.0353(18) Uani 1 1 d .
H38 H 0.1874 0.9160 -0.1323 0.042 Uiso 1 1 calc R
C39 C 0.0233(6) 0.9071(4) -0.1341(5) 0.0368(18) Uani 1 1 d .
H39 H 0.0116 0.9323 -0.0880 0.044 Uiso 1 1 calc R
C40 C -0.0548(6) 0.8734(4) -0.1880(5) 0.041(2) Uani 1 1 d .
H40 H -0.1289 0.8712 -0.1860 0.049 Uiso 1 1 calc R
C41 C -0.0027(6) 0.8450(4) -0.2475(5) 0.0325(17) Uani 1 1 d .
H41 H -0.0361 0.8183 -0.2921 0.039 Uiso 1 1 calc R
C42 C 0.1030(6) 0.8592(5) -0.2302(5) 0.047(2) Uani 1 1 d .
H42 H 0.1552 0.8459 -0.2617 0.056 Uiso 1 1 calc R
C43 C 0.3130(6) 0.7159(4) -0.1682(5) 0.0388(19) Uani 1 1 d .
H43A H 0.3174 0.6755 -0.1848 0.047 Uiso 1 1 calc R
H43B H 0.3210 0.7167 -0.1072 0.047 Uiso 1 1 calc R
C44 C 0.4026(6) 0.7489(4) -0.1919(5) 0.0379(19) Uani 1 1 d .
H44A H 0.4030 0.7426 -0.2506 0.057 Uiso 1 1 calc R
H44B H 0.4670 0.7352 -0.1582 0.057 Uiso 1 1 calc R
H44C H 0.3949 0.7897 -0.1819 0.057 Uiso 1 1 calc R
C45 C 0.0318(7) 0.6603(4) -0.2615(5) 0.037(2) Uani 1 1 d .
H45A H 0.0234 0.6330 -0.2175 0.045 Uiso 1 1 calc R
H45B H 0.1000 0.6539 -0.2745 0.045 Uiso 1 1 calc R
C46 C -0.0525(6) 0.6481(4) -0.3414(5) 0.0319(16) Uani 1 1 d .
H46A H -0.1183 0.6628 -0.3332 0.048 Uiso 1 1 calc R
H46B H -0.0578 0.6068 -0.3513 0.048 Uiso 1 1 calc R
H46C H -0.0337 0.6670 -0.3892 0.048 Uiso 1 1 calc R
C47 C -0.1683(7) 0.8208(4) 0.0339(5) 0.0397(19) Uani 1 1 d .
H47A H -0.1552 0.7832 0.0614 0.048 Uiso 1 1 calc R
H47B H -0.2346 0.8183 -0.0054 0.048 Uiso 1 1 calc R
C48 C -0.1770(6) 0.8653(4) 0.0989(5) 0.0381(19) Uani 1 1 d .
H48D H -0.1185 0.8913 0.1056 0.057 Uiso 1 1 calc R
H48E H -0.1778 0.8463 0.1518 0.057 Uiso 1 1 calc R
H48F H -0.2402 0.8870 0.0815 0.057 Uiso 1 1 calc R
C49 C -0.1731(7) 0.7013(4) -0.1346(6) 0.041(2) Uani 1 1 d .
H49A H -0.1148 0.6779 -0.1066 0.049 Uiso 1 1 calc R
H49B H -0.1874 0.6913 -0.1942 0.049 Uiso 1 1 calc R
C50 C -0.2740(6) 0.6868(4) -0.0951(5) 0.042(2) Uani 1 1 d .
H50A H -0.2563 0.6577 -0.0520 0.063 Uiso 1 1 calc R
H50B H -0.3289 0.6725 -0.1388 0.063 Uiso 1 1 calc R
H50C H -0.2967 0.7215 -0.0710 0.063 Uiso 1 1 calc R
C51 C 0.3890(7) 0.8391(5) 0.0273(5) 0.043(2) Uani 1 1 d .
H51A H 0.3787 0.8135 0.0727 0.052 Uiso 1 1 calc R
H51B H 0.3904 0.8786 0.0489 0.052 Uiso 1 1 calc R
C52 C 0.4980(7) 0.8260(4) 0.0093(5) 0.042(2) Uani 1 1 d .
H52A H 0.4923 0.8184 -0.0499 0.064 Uiso 1 1 calc R
H52B H 0.5267 0.7925 0.0412 0.064 Uiso 1 1 calc R
H52C H 0.5427 0.8589 0.0253 0.064 Uiso 1 1 calc R
C53 C 0.1187(7) 0.8774(4) 0.1072(5) 0.0412(19) Uani 1 1 d .
H53A H 0.0942 0.8380 0.1133 0.049 Uiso 1 1 calc R
H53B H 0.0579 0.9015 0.0879 0.049 Uiso 1 1 calc R
C54 C 0.1720(7) 0.8988(5) 0.1936(5) 0.049(2) Uani 1 1 d .
H54A H 0.1910 0.8661 0.2304 0.074 Uiso 1 1 calc R
H54B H 0.1255 0.9236 0.2163 0.074 Uiso 1 1 calc R
H54C H 0.2334 0.9202 0.1888 0.074 Uiso 1 1 calc R
C55 C 0.3875(7) 0.6529(4) 0.0837(5) 0.0391(19) Uani 1 1 d .
C56 C 0.4610(6) 0.6392(4) 0.0356(6) 0.043(2) Uani 1 1 d .
H56 H 0.4408 0.6200 -0.0157 0.052 Uiso 1 1 calc R
C57 C 0.5648(7) 0.6544(5) 0.0641(5) 0.050(2) Uani 1 1 d .
H57 H 0.6140 0.6452 0.0319 0.060 Uiso 1 1 calc R
C58 C 0.5950(7) 0.6832(5) 0.1408(5) 0.047(2) Uani 1 1 d .
C59 C 0.5214(6) 0.6969(4) 0.1889(5) 0.041(2) Uani 1 1 d .
H59 H 0.5416 0.7161 0.2402 0.050 Uiso 1 1 calc R
C60 C 0.4177(7) 0.6817(5) 0.1604(5) 0.049(2) Uani 1 1 d .
C61 C 0.3487(7) 0.6961(4) 0.2159(5) 0.042(2) Uani 1 1 d .
H61 H 0.3752 0.7070 0.2715 0.050 Uiso 1 1 calc R
C62 C 0.1797(7) 0.7175(4) 0.2505(6) 0.045(2) Uani 1 1 d .
H62 H 0.1427 0.7509 0.2208 0.054 Uiso 1 1 calc R
C63 C 0.2454(8) 0.7445(5) 0.3347(6) 0.054(2) Uani 1 1 d .
H63A H 0.2833 0.7148 0.3713 0.065 Uiso 1 1 calc R
H63B H 0.2935 0.7741 0.3233 0.065 Uiso 1 1 calc R
C64 C 0.1563(7) 0.7705(4) 0.3714(5) 0.043(2) Uani 1 1 d .
H64A H 0.1342 0.8055 0.3391 0.052 Uiso 1 1 calc R
H64B H 0.1866 0.7832 0.4283 0.052 Uiso 1 1 calc R
C65 C 0.0556(7) 0.7364(4) 0.3775(5) 0.0386(19) Uani 1 1 d .
H65A H 0.0708 0.7065 0.4206 0.046 Uiso 1 1 calc R
H65B H 0.0040 0.7627 0.3921 0.046 Uiso 1 1 calc R
C66 C 0.0165(7) 0.7098(4) 0.2941(6) 0.045(2) Uani 1 1 d .
H66A H -0.0097 0.7409 0.2548 0.054 Uiso 1 1 calc R
H66B H -0.0424 0.6853 0.2988 0.054 Uiso 1 1 calc R
C67 C 0.0934(6) 0.6728(5) 0.2545(5) 0.0416(18) Uani 1 1 d .
H67 H 0.1195 0.6389 0.2894 0.050 Uiso 1 1 calc R
C68 C -0.0393(6) 0.6225(4) 0.1538(5) 0.0322(17) Uani 1 1 d .
H68 H -0.0705 0.6217 0.2007 0.039 Uiso 1 1 calc R
C69 C -0.0878(7) 0.5882(4) 0.0889(5) 0.0390(19) Uani 1 1 d .
C70 C -0.1897(6) 0.5695(4) 0.0922(5) 0.0381(19) Uani 1 1 d .
H70 H -0.2201 0.5792 0.1377 0.046 Uiso 1 1 calc R
C71 C -0.2425(6) 0.5367(5) 0.0268(5) 0.049(2) Uani 1 1 d .
C72 C -0.2003(7) 0.5224(4) -0.0447(5) 0.041(2) Uani 1 1 d .
H72 H -0.2375 0.5001 -0.0886 0.049 Uiso 1 1 calc R
C73 C -0.1022(8) 0.5427(5) -0.0466(5) 0.052(2) Uani 1 1 d .
H73 H -0.0732 0.5340 -0.0932 0.062 Uiso 1 1 calc R
C74 C -0.0448(6) 0.5756(4) 0.0186(5) 0.039(2) Uani 1 1 d .
C75 C 0.6718(7) 1.2050(4) 0.4159(5) 0.0404(19) Uani 1 1 d .
H75B H 0.6036 1.1979 0.3827 0.061 Uiso 1 1 calc R
H75C H 0.6953 1.2428 0.4026 0.061 Uiso 1 1 calc R
H75A H 0.6692 1.2033 0.4748 0.061 Uiso 1 1 calc R
C76 C 0.2082(6) 0.5395(5) 0.8592(5) 0.046(2) Uani 1 1 d .
H76A H 0.1823 0.5488 0.8008 0.069 Uiso 1 1 calc R
H76B H 0.2523 0.5058 0.8630 0.069 Uiso 1 1 calc R
H76C H 0.2474 0.5719 0.8866 0.069 Uiso 1 1 calc R
Cl1 Cl 1.25409(16) 0.98471(10) 0.69961(14) 0.0447(5) Uani 1 1 d .
Cl2 Cl 0.16741(15) 1.19972(10) 0.55709(14) 0.0412(5) Uani 1 1 d .
Cl3 Cl -0.36523(16) 0.50593(11) 0.03034(13) 0.0426(5) Uani 1 1 d .
Cl4 Cl 0.72505(17) 0.70775(10) 0.18110(14) 0.0464(5) Uani 1 1 d .
Co1 Co 0.62577(8) 0.89314(5) 0.41283(7) 0.0340(2) Uani 1 1 d .
Co2 Co 0.06706(9) 0.81959(6) -0.12206(7) 0.0412(3) Uani 1 1 d .
Dy1 Dy 0.68225(3) 1.037905(18) 0.58039(2) 0.04242(11) Uani 1 1 d .
Dy2 Dy 0.13761(3) 0.676856(16) 0.04735(2) 0.03552(9) Uani 1 1 d .
N1 N 0.7764(5) 1.0284(3) 0.7322(4) 0.0378(16) Uani 1 1 d .
N2 N 0.5779(5) 1.0512(3) 0.6865(4) 0.0389(17) Uani 1 1 d .
N3 N 0.2495(5) 0.6938(3) 0.1877(4) 0.0340(15) Uani 1 1 d .
N4 N 0.0389(6) 0.6548(3) 0.1628(4) 0.0415(17) Uani 1 1 d .
O1 O 0.6792(4) 1.0273(3) 0.4368(3) 0.0387(13) Uani 1 1 d .
O2 O 0.8526(4) 0.8795(3) 0.5074(4) 0.0423(15) Uani 1 1 d .
O3 O 0.7324(5) 0.8418(3) 0.5874(4) 0.0387(13) Uani 1 1 d .
O4 O 0.7649(4) 0.9474(3) 0.5828(3) 0.0388(13) Uani 1 1 d .
O5 O 0.4569(5) 0.8761(3) 0.5166(3) 0.0415(14) Uani 1 1 d .
O6 O 0.4085(5) 0.9538(3) 0.4095(4) 0.0456(15) Uani 1 1 d .
O7 O 0.5413(4) 0.9757(2) 0.5402(3) 0.0357(12) Uani 1 1 d .
O8 O 0.7680(4) 0.9798(3) 0.3347(3) 0.0381(13) Uani 1 1 d .
O9 O 0.5788(5) 0.9985(3) 0.2923(4) 0.0451(17) Uani 1 1 d .
O10 O 0.8347(4) 1.0817(2) 0.5796(3) 0.0335(12) Uani 1 1 d .
O11 O 0.5918(5) 1.1190(3) 0.5471(4) 0.0380(13) Uani 1 1 d .
O12 O 0.1331(4) 0.6886(3) -0.0928(3) 0.0420(14) Uani 1 1 d .
O13 O 0.2109(4) 0.7376(2) -0.2052(3) 0.0332(12) Uani 1 1 d .
O14 O 0.0262(4) 0.7181(3) -0.2311(3) 0.0367(13) Uani 1 1 d .
O15 O -0.0129(4) 0.7288(3) 0.0014(4) 0.0427(14) Uani 1 1 d .
O16 O -0.0920(5) 0.8312(3) -0.0111(4) 0.0435(14) Uani 1 1 d .
O17 O -0.1460(4) 0.7615(3) -0.1252(3) 0.0372(13) Uani 1 1 d .
O18 O 0.2006(4) 0.7706(3) 0.0506(3) 0.0388(13) Uani 1 1 d .
O19 O 0.3014(5) 0.8342(3) -0.0370(4) 0.0413(14) Uani 1 1 d .
O20 O 0.1778(5) 0.8769(3) 0.0445(4) 0.0441(15) Uani 1 1 d .
O21 O 0.2910(4) 0.6341(3) 0.0525(4) 0.0417(14) Uani 1 1 d .
O22 O 0.0536(5) 0.5960(3) 0.0124(3) 0.0376(13) Uani 1 1 d .
O23 O 0.7476(4) 1.1583(3) 0.3959(3) 0.0374(13) Uani 1 1 d .
H23B H 0.7518 1.1282 0.4377 0.045 Uiso 1 1 d R
O24 O 0.1277(4) 0.5283(2) 0.8970(4) 0.0409(14) Uani 1 1 d .
H24A H 0.1294 0.5481 0.9497 0.049 Uiso 1 1 d R
H1X H 0.7831 0.5617 0.7846 0.049 Uiso 0.25 1 d PR
H1Y H 0.7328 0.6126 0.7529 0.049 Uiso 0.25 1 d PR
O1W O 0.7201(18) 0.5834(11) 0.7698(16) 0.044(6) Uani 0.25 1 d P
P1 P 0.74240(16) 0.89462(10) 0.52689(14) 0.0386(5) Uani 1 1 d .
P2 P 0.50854(16) 0.93025(10) 0.47753(12) 0.0345(5) Uani 1 1 d .
P3 P 0.66509(17) 0.97852(11) 0.37527(14) 0.0379(5) Uani 1 1 d .
P4 P 0.11686(18) 0.73392(11) -0.15779(14) 0.0397(5) Uani 1 1 d .
P5 P -0.0461(2) 0.78042(11) -0.05928(14) 0.0411(5) Uani 1 1 d .
P6 P 0.18913(18) 0.82203(11) -0.01070(13) 0.0400(5) Uani 1 1 d .

loop_
_atom_site_aniso_label
_atom_site_aniso_U_11
_atom_site_aniso_U_22
_atom_site_aniso_U_33
_atom_site_aniso_U_23
_atom_site_aniso_U_13
_atom_site_aniso_U_12
C1 0.062(6) 0.036(5) 0.043(4) -0.025(4) 0.015(4) -0.010(4)
C2 0.056(5) 0.043(5) 0.041(5) -0.007(4) 0.017(4) 0.013(4)
C3 0.042(4) 0.043(5) 0.043(4) 0.010(4) 0.024(4) 0.014(4)
C4 0.053(5) 0.047(5) 0.031(4) -0.016(4) 0.013(4) 0.003(4)
C5 0.025(4) 0.056(6) 0.054(5) -0.019(4) 0.010(4) -0.007(4)
C6 0.042(4) 0.033(5) 0.041(4) -0.011(4) -0.006(3) 0.010(4)
C7 0.032(4) 0.028(4) 0.042(4) 0.015(3) 0.009(3) 0.016(3)
C8 0.035(4) 0.052(5) 0.027(4) 0.014(3) 0.008(3) 0.019(4)
C9 0.050(5) 0.047(5) 0.057(5) 0.015(4) 0.028(5) 0.021(4)
C10 0.031(4) 0.058(6) 0.035(4) 0.016(4) -0.009(3) 0.003(4)
C11 0.035(4) 0.039(5) 0.041(4) 0.017(4) -0.012(3) 0.000(4)
C12 0.040(4) 0.036(5) 0.023(3) -0.006(3) -0.010(3) 0.005(4)
C13 0.036(4) 0.049(6) 0.049(5) 0.016(4) 0.018(4) 0.014(4)
C14 0.037(4) 0.037(5) 0.059(5) -0.009(4) -0.001(4) 0.005(4)
C15 0.035(4) 0.063(6) 0.046(5) 0.009(4) 0.016(4) -0.006(4)
C16 0.046(5) 0.046(6) 0.050(5) 0.007(4) 0.002(4) 0.024(4)
C17 0.036(4) 0.041(5) 0.057(5) -0.001(4) 0.016(4) 0.015(4)
C18 0.037(4) 0.037(5) 0.042(4) 0.018(4) 0.015(4) 0.009(4)
C19 0.042(4) 0.040(5) 0.032(4) 0.004(4) -0.002(3) -0.009(4)
C20 0.044(5) 0.041(5) 0.051(5) 0.000(4) 0.018(4) -0.010(4)
C21 0.029(4) 0.058(6) 0.030(4) 0.004(4) -0.001(3) -0.010(4)
C22 0.020(3) 0.039(4) 0.040(4) 0.018(3) 0.001(3) 0.015(3)
C23 0.038(4) 0.043(5) 0.031(4) 0.010(4) 0.008(3) 0.010(4)
C24 0.023(3) 0.032(4) 0.033(4) 0.001(3) 0.010(3) 0.003(3)
C25 0.025(4) 0.038(5) 0.058(5) 0.013(4) 0.008(3) 0.011(3)
C26 0.040(4) 0.042(5) 0.048(5) 0.013(4) 0.017(4) 0.009(4)
C27 0.038(4) 0.042(5) 0.042(4) 0.012(4) 0.002(3) -0.008(4)
C28 0.041(4) 0.041(5) 0.033(4) -0.007(3) 0.002(3) -0.008(4)
C29 0.033(4) 0.070(7) 0.034(4) -0.013(4) -0.005(3) 0.006(4)
C30 0.047(5) 0.039(5) 0.036(4) -0.005(4) 0.001(4) -0.006(4)
C31 0.042(5) 0.037(5) 0.045(5) -0.001(4) 0.008(4) -0.015(4)
C32 0.039(4) 0.037(5) 0.044(5) -0.011(4) -0.011(4) -0.016(4)
C33 0.032(4) 0.030(4) 0.049(5) 0.006(4) 0.008(3) -0.008(3)
C34 0.043(4) 0.036(4) 0.045(4) -0.009(4) 0.002(3) -0.014(4)
C35 0.040(4) 0.051(6) 0.041(4) 0.005(4) -0.006(3) 0.000(4)
C36 0.029(3) 0.034(4) 0.054(4) 0.005(4) 0.008(3) 0.009(4)
C37 0.063(6) 0.025(4) 0.056(5) 0.008(4) 0.019(5) 0.019(4)
C38 0.023(3) 0.049(5) 0.035(4) 0.019(4) 0.010(3) 0.008(3)
C39 0.028(4) 0.035(5) 0.051(5) -0.004(4) 0.017(3) -0.004(3)
C40 0.029(4) 0.056(6) 0.030(4) 0.013(4) -0.010(3) -0.003(4)
C41 0.032(4) 0.033(4) 0.030(4) 0.013(3) 0.002(3) -0.004(3)
C42 0.031(4) 0.083(7) 0.026(4) 0.009(4) 0.008(3) 0.023(4)
C43 0.038(4) 0.035(5) 0.040(4) 0.012(4) -0.002(3) 0.011(4)
C44 0.033(4) 0.053(5) 0.031(4) 0.012(4) 0.013(3) 0.015(4)
C45 0.035(4) 0.047(6) 0.026(4) 0.003(3) -0.003(3) -0.014(4)
C46 0.023(3) 0.036(4) 0.032(4) 0.007(3) -0.008(3) -0.004(3)
C47 0.044(5) 0.032(5) 0.038(4) 0.002(3) -0.003(4) 0.018(4)
C48 0.036(4) 0.042(5) 0.038(4) 0.004(3) 0.011(3) 0.021(4)
C49 0.034(4) 0.042(5) 0.052(5) 0.005(4) 0.018(4) 0.014(4)
C50 0.018(3) 0.056(6) 0.048(4) 0.016(4) 0.001(3) 0.011(3)
C51 0.044(5) 0.049(6) 0.033(4) 0.004(4) 0.001(3) -0.001(4)
C52 0.036(4) 0.045(5) 0.041(4) -0.008(4) -0.006(3) -0.006(4)
C53 0.037(4) 0.035(5) 0.050(5) 0.003(4) 0.005(4) 0.001(4)
C54 0.044(5) 0.061(6) 0.033(4) 0.003(4) -0.014(4) -0.009(4)
C55 0.042(5) 0.045(5) 0.028(4) 0.012(3) 0.004(3) 0.003(4)
C56 0.030(4) 0.048(6) 0.051(5) 0.017(4) 0.007(4) -0.001(4)
C57 0.044(5) 0.060(6) 0.033(4) -0.007(4) -0.021(4) 0.014(4)
C58 0.045(5) 0.046(6) 0.046(4) -0.005(4) 0.002(4) -0.008(5)
C59 0.033(4) 0.055(6) 0.034(4) 0.013(4) 0.000(3) -0.001(4)
C60 0.048(5) 0.054(6) 0.042(4) 0.004(5) 0.000(4) 0.007(5)
C61 0.049(5) 0.037(5) 0.033(4) 0.011(3) -0.008(3) 0.011(4)
C62 0.041(5) 0.046(5) 0.046(5) 0.002(4) 0.005(4) -0.001(4)
C63 0.061(6) 0.047(6) 0.050(5) -0.010(4) 0.002(4) -0.009(5)
C64 0.051(5) 0.036(5) 0.035(4) -0.002(3) -0.010(4) 0.004(4)
C65 0.046(5) 0.028(4) 0.037(4) 0.001(3) -0.003(3) 0.017(4)
C66 0.048(5) 0.034(5) 0.057(5) -0.027(4) 0.022(4) -0.009(4)
C67 0.040(4) 0.048(5) 0.034(4) 0.001(4) 0.001(3) 0.004(4)
C68 0.022(3) 0.038(5) 0.034(4) 0.005(3) -0.002(3) 0.003(3)
C69 0.050(5) 0.037(5) 0.031(4) 0.015(3) 0.009(3) -0.013(4)
C70 0.034(4) 0.050(5) 0.033(4) 0.002(4) 0.012(3) -0.009(4)
C71 0.023(4) 0.078(7) 0.046(4) -0.016(5) 0.007(3) -0.021(5)
C72 0.046(5) 0.047(6) 0.028(4) 0.003(3) 0.004(3) -0.001(4)
C73 0.064(6) 0.050(6) 0.037(4) 0.008(4) 0.002(4) -0.024(5)
C74 0.019(3) 0.063(6) 0.038(4) 0.014(4) 0.010(3) 0.008(4)
C75 0.036(4) 0.037(5) 0.048(5) 0.007(4) 0.010(4) 0.007(4)
C76 0.033(4) 0.065(6) 0.034(4) -0.012(4) -0.005(3) 0.006(5)
Cl1 0.0339(10) 0.0483(13) 0.0506(11) -0.0059(10) 0.0056(8) -0.0152(9)
Cl2 0.0309(9) 0.0388(11) 0.0513(11) -0.0079(9) 0.0021(8) -0.0115(8)
Cl3 0.0371(10) 0.0513(13) 0.0385(10) -0.0112(9) 0.0055(8) -0.0163(9)
Cl4 0.0427(11) 0.0424(13) 0.0479(11) -0.0098(9) -0.0059(9) -0.0128(9)
Co1 0.0295(5) 0.0367(6) 0.0362(5) -0.0071(5) 0.0075(4) -0.0052(5)
Co2 0.0387(6) 0.0445(7) 0.0360(6) 0.0094(5) -0.0034(5) 0.0004(5)
Dy1 0.0383(2) 0.0422(2) 0.0433(2) 0.00916(18) -0.00010(16) 0.00264(18)
Dy2 0.03163(17) 0.0363(2) 0.03827(18) 0.00201(17) 0.00615(14) -0.00420(17)
N1 0.037(3) 0.047(5) 0.031(3) -0.001(3) 0.009(3) -0.002(3)
N2 0.022(3) 0.044(5) 0.043(4) -0.003(3) -0.010(3) -0.006(3)
N3 0.046(4) 0.028(4) 0.027(3) 0.005(2) 0.005(3) 0.005(3)
N4 0.058(5) 0.026(3) 0.044(4) -0.002(3) 0.019(3) -0.010(3)
O1 0.032(3) 0.037(4) 0.042(3) 0.012(2) -0.003(2) 0.008(2)
O2 0.026(3) 0.044(4) 0.052(3) 0.000(3) -0.003(2) -0.009(3)
O3 0.042(3) 0.034(3) 0.039(3) 0.003(2) 0.006(2) 0.002(3)
O4 0.033(3) 0.043(4) 0.035(3) 0.018(3) -0.005(2) 0.003(3)
O5 0.042(3) 0.054(4) 0.029(3) 0.005(3) 0.006(2) -0.004(3)
O6 0.037(3) 0.050(4) 0.051(4) 0.003(3) 0.010(3) 0.006(3)
O7 0.039(3) 0.027(3) 0.041(3) 0.001(2) 0.008(2) 0.011(2)
O8 0.030(3) 0.047(4) 0.037(3) 0.008(3) 0.007(2) -0.010(3)
O9 0.029(3) 0.059(4) 0.042(3) 0.010(3) -0.004(2) -0.027(3)
O10 0.044(3) 0.025(3) 0.032(3) 0.001(2) 0.008(2) 0.006(2)
O11 0.039(3) 0.028(3) 0.042(3) -0.003(2) -0.002(2) 0.005(2)
O12 0.040(3) 0.043(4) 0.040(3) 0.013(3) 0.001(2) -0.008(3)
O13 0.032(3) 0.039(3) 0.025(2) 0.014(2) -0.005(2) 0.004(2)
O14 0.033(3) 0.046(4) 0.031(3) -0.002(2) 0.007(2) 0.011(3)
O15 0.028(3) 0.038(3) 0.059(3) 0.013(3) 0.000(2) 0.002(2)
O16 0.044(3) 0.044(4) 0.038(3) 0.002(3) -0.001(3) 0.003(3)
O17 0.044(3) 0.036(3) 0.025(3) 0.014(2) -0.007(2) -0.008(3)
O18 0.034(3) 0.039(3) 0.040(3) 0.010(2) -0.002(2) -0.004(3)
O19 0.041(3) 0.040(3) 0.041(3) 0.025(3) 0.002(2) 0.001(3)
O20 0.043(3) 0.047(4) 0.037(3) 0.013(3) -0.006(2) 0.009(3)
O21 0.037(3) 0.048(4) 0.036(3) 0.003(3) -0.003(2) 0.001(3)
O22 0.053(4) 0.034(3) 0.030(3) -0.003(2) 0.018(3) -0.007(3)
O23 0.033(3) 0.042(4) 0.030(3) -0.009(2) -0.010(2) 0.006(2)
O24 0.033(3) 0.030(3) 0.047(3) -0.002(2) -0.021(2) 0.006(2)
O1W 0.039(13) 0.036(13) 0.059(15) 0.015(11) 0.012(11) 0.006(10)
P1 0.0308(10) 0.0374(12) 0.0440(11) 0.0090(10) -0.0013(8) -0.0040(9)
P2 0.0343(10) 0.0425(13) 0.0287(10) 0.0010(9) 0.0111(8) 0.0043(9)
P3 0.0333(10) 0.0411(13) 0.0378(11) 0.0101(10) 0.0031(8) -0.0006(10)
P4 0.0372(11) 0.0461(14) 0.0315(10) 0.0054(9) -0.0034(9) -0.0073(10)
P5 0.0418(12) 0.0438(14) 0.0372(11) 0.0030(10) 0.0066(9) 0.0029(10)
P6 0.0450(12) 0.0387(13) 0.0302(10) 0.0092(9) -0.0066(9) -0.0044(10)

loop_
_atom_type_symbol
_atom_type_description
_atom_type_scat_dispersion_real
_atom_type_scat_dispersion_imag
_atom_type_scat_source
C C 0.0033 0.0016 'International Tables Vol C Tables 4.2.6.8 and 6.1.1.4'
H H 0.0000 0.0000 'International Tables Vol C Tables 4.2.6.8 and 6.1.1.4'
N N 0.0061 0.0033 'International Tables Vol C Tables 4.2.6.8 and 6.1.1.4'
O O 0.0106 0.0060 'International Tables Vol C Tables 4.2.6.8 and 6.1.1.4'
P P 0.1023 0.0942 'International Tables Vol C Tables 4.2.6.8 and 6.1.1.4'
Cl Cl 0.1484 0.1585 'International Tables Vol C Tables 4.2.6.8 and 6.1.1.4'
Co Co 0.3494 0.9721 'International Tables Vol C Tables 4.2.6.8 and 6.1.1.4'
Dy Dy -0.1892 4.4098 'International Tables Vol C Tables 4.2.6.8 and 6.1.1.4'

loop_
_geom_angle_atom_site_label_1
_geom_angle_atom_site_label_2
_geom_angle_atom_site_label_3
_geom_angle
C2 C1 C5 106.0(8)
C2 C1 Co1 74.0(6)
C5 C1 Co1 76.1(6)
C2 C1 H1 126.3
C5 C1 H1 126.3
Co1 C1 H1 126.3
C3 C2 C1 108.4(9)
C3 C2 Co1 77.3(6)
C1 C2 Co1 65.3(5)
C3 C2 H2 125.7
C1 C2 H2 125.7
Co1 C2 H2 125.7
C2 C3 C4 107.5(8)
C2 C3 Co1 64.9(5)
C4 C3 Co1 76.2(5)
C2 C3 H3 126.2
C4 C3 H3 126.2
Co1 C3 H3 126.2
C5 C4 C3 107.7(8)
C5 C4 Co1 64.0(5)
C3 C4 Co1 67.3(5)
C5 C4 H4 125.7
C3 C4 H4 125.7
Co1 C4 H4 125.7
C4 C5 C1 109.9(8)
C4 C5 Co1 81.5(6)
C1 C5 Co1 62.9(5)
C4 C5 H5 125.0
C1 C5 H5 125.0
Co1 C5 H5 125.0
O2 C6 C7 111.6(6)
O2 C6 H6A 109.3
C7 C6 H6A 109.3
O2 C6 H6B 109.3
C7 C6 H6B 109.3
H6A C6 H6B 108.0
C6 C7 H7A 109.5
C6 C7 H7B 109.5
H7A C7 H7B 109.5
C6 C7 H7C 109.5
H7A C7 H7C 109.5
H7B C7 H7C 109.5
O3 C8 C9 109.3(7)
O3 C8 H8A 109.8
C9 C8 H8A 109.8
O3 C8 H8B 109.8
C9 C8 H8B 109.8
H8A C8 H8B 108.3
C8 C9 H9A 109.5
C8 C9 H9B 109.5
H9A C9 H9B 109.5
C8 C9 H9C 109.5
H9A C9 H9C 109.5
H9B C9 H9C 109.5
O5 C10 C11 105.5(6)
O5 C10 H10A 110.6
C11 C10 H10A 110.6
O5 C10 H10B 110.6
C11 C10 H10B 110.6
H10A C10 H10B 108.8
C10 C11 H11D 109.5
C10 C11 H11E 109.5
H11D C11 H11E 109.5
C10 C11 H11F 109.5
H11D C11 H11F 109.5
H11E C11 H11F 109.5
O6 C12 C13 115.3(8)
O6 C12 H12A 108.4
C13 C12 H12A 108.4
O6 C12 H12B 108.4
C13 C12 H12B 108.4
H12A C12 H12B 107.5
C12 C13 H13A 109.5
C12 C13 H13B 109.5
H13A C13 H13B 109.5
C12 C13 H13C 109.5
H13A C13 H13C 109.5
H13B C13 H13C 109.5
O8 C14 C15 107.4(7)
O8 C14 H14A 110.2
C15 C14 H14A 110.2
O8 C14 H14B 110.2
C15 C14 H14B 110.2
H14A C14 H14B 108.5
C14 C15 H15A 109.5
C14 C15 H15B 109.5
H15A C15 H15B 109.5
C14 C15 H15C 109.5
H15A C15 H15C 109.5
H15B C15 H15C 109.5
O9 C16 C17 105.2(8)
O9 C16 H16A 110.7
C17 C16 H16A 110.7
O9 C16 H16B 110.7
C17 C16 H16B 110.7
H16A C16 H16B 108.8
C16 C17 H17A 109.5
C16 C17 H17B 109.5
H17A C17 H17B 109.5
C16 C17 H17C 109.5
H17A C17 H17C 109.5
H17B C17 H17C 109.5
C19 C18 O10 119.7(7)
C19 C18 C23 121.5(8)
O10 C18 C23 118.8(7)
C20 C19 C18 120.0(8)
C20 C19 H19 120.0
C18 C19 H19 120.0
C19 C20 C21 122.3(8)
C19 C20 H20 118.8
C21 C20 H20 118.8
C20 C21 C22 119.1(8)
C20 C21 Cl1 118.7(6)
C22 C21 Cl1 121.9(6)
C23 C22 C21 117.7(7)
C23 C22 H22 121.2
C21 C22 H22 121.2
C22 C23 C18 119.4(7)
C22 C23 C24 116.9(7)
C18 C23 C24 123.7(7)
N1 C24 C23 138.8(7)
N1 C24 H24 110.6
C23 C24 H24 110.6
N1 C25 C26 111.9(6)
N1 C25 C30 106.7(7)
C26 C25 C30 110.5(7)
N1 C25 H25 109.2
C26 C25 H25 109.2
C30 C25 H25 109.2
C27 C26 C25 111.2(7)
C27 C26 H26A 109.4
C25 C26 H26A 109.4
C27 C26 H26B 109.4
C25 C26 H26B 109.4
H26A C26 H26B 108.0
C26 C27 C28 111.8(7)
C26 C27 H27A 109.3
C28 C27 H27A 109.3
C26 C27 H27B 109.3
C28 C27 H27B 109.3
H27A C27 H27B 107.9
C29 C28 C27 109.3(7)
C29 C28 H28A 109.8
C27 C28 H28A 109.8
C29 C28 H28B 109.8
C27 C28 H28B 109.8
H28A C28 H28B 108.3
C30 C29 C28 112.4(8)
C30 C29 H29A 109.1
C28 C29 H29A 109.1
C30 C29 H29B 109.1
C28 C29 H29B 109.1
H29A C29 H29B 107.9
C29 C30 N2 120.7(8)
C29 C30 C25 112.6(7)
N2 C30 C25 102.5(7)
C29 C30 H30 106.7
N2 C30 H30 106.7
C25 C30 H30 106.7
N2 C31 C32 120.7(8)
N2 C31 H31 119.7
C32 C31 H31 119.7
C33 C32 C37 120.0(9)
C33 C32 C31 112.8(8)
C37 C32 C31 127.1(9)
C32 C33 C34 120.0(8)
C32 C33 H33 120.0
C34 C33 H33 120.0
C33 C34 C35 120.0(8)
C33 C34 Cl2 121.6(6)
C35 C34 Cl2 118.4(7)
C36 C35 C34 120.0(8)
C36 C35 H35 120.0
C34 C35 H35 120.0
C37 C36 C35 120.0(8)
C37 C36 H36 120.0
C35 C36 H36 120.0
O11 C37 C36 119.9(8)
O11 C37 C32 120.1(8)
C36 C37 C32 120.0(8)
C39 C38 C42 107.4(7)
C39 C38 Co2 71.3(5)
C42 C38 Co2 71.8(5)
C39 C38 H38 126.2
C42 C38 H38 126.2
Co2 C38 H38 126.2
C38 C39 C40 109.1(7)
C38 C39 Co2 68.3(5)
C40 C39 Co2 71.8(5)
C38 C39 H39 125.5
C40 C39 H39 125.5
Co2 C39 H39 125.5
C39 C40 C41 105.9(7)
C39 C40 Co2 68.5(5)
C41 C40 Co2 70.3(5)
C39 C40 H40 127.1
C41 C40 H40 127.1
Co2 C40 H40 127.1
C42 C41 C40 110.2(7)
C42 C41 Co2 69.7(5)
C40 C41 Co2 70.2(4)
C42 C41 H41 124.9
C40 C41 H41 124.9
Co2 C41 H41 124.9
C41 C42 C38 107.4(7)
C41 C42 Co2 71.8(5)
C38 C42 Co2 67.4(4)
C41 C42 H42 126.3
C38 C42 H42 126.3
Co2 C42 H42 126.3
O13 C43 C44 115.2(6)
O13 C43 H43A 108.5
C44 C43 H43A 108.5
O13 C43 H43B 108.5
C44 C43 H43B 108.5
H43A C43 H43B 107.5
C43 C44 H44A 109.5
C43 C44 H44B 109.5
H44A C44 H44B 109.5
C43 C44 H44C 109.5
H44A C44 H44C 109.5
H44B C44 H44C 109.5
O14 C45 C46 112.3(7)
O14 C45 H45A 109.1
C46 C45 H45A 109.1
O14 C45 H45B 109.1
C46 C45 H45B 109.1
H45A C45 H45B 107.9
C45 C46 H46A 109.5
C45 C46 H46B 109.5
H46A C46 H46B 109.5
C45 C46 H46C 109.5
H46A C46 H46C 109.5
H46B C46 H46C 109.5
O16 C47 C48 115.0(8)
O16 C47 H47A 108.5
C48 C47 H47A 108.5
O16 C47 H47B 108.5
C48 C47 H47B 108.5
H47A C47 H47B 107.5
C47 C48 H48D 109.5
C47 C48 H48E 109.5
H48D C48 H48E 109.5
C47 C48 H48F 109.5
H48D C48 H48F 109.5
H48E C48 H48F 109.5
O17 C49 C50 111.4(7)
O17 C49 H49A 109.4
C50 C49 H49A 109.4
O17 C49 H49B 109.4
C50 C49 H49B 109.4
H49A C49 H49B 108.0
C49 C50 H50A 109.5
C49 C50 H50B 109.5
H50A C50 H50B 109.5
C49 C50 H50C 109.5
H50A C50 H50C 109.5
H50B C50 H50C 109.5
O19 C51 C52 120.0(7)
O19 C51 H51A 107.3
C52 C51 H51A 107.3
O19 C51 H51B 107.3
C52 C51 H51B 107.3
H51A C51 H51B 106.9
C51 C52 H52A 109.5
C51 C52 H52B 109.5
H52A C52 H52B 109.5
C51 C52 H52C 109.5
H52A C52 H52C 109.5
H52B C52 H52C 109.5
O20 C53 C54 116.9(7)
O20 C53 H53A 108.1
C54 C53 H53A 108.1
O20 C53 H53B 108.1
C54 C53 H53B 108.1
H53A C53 H53B 107.3
C53 C54 H54A 109.5
C53 C54 H54B 109.5
H54A C54 H54B 109.5
C53 C54 H54C 109.5
H54A C54 H54C 109.5
H54B C54 H54C 109.5
O21 C55 C56 115.2(8)
O21 C55 C60 124.7(8)
C56 C55 C60 120.0(8)
C55 C56 C57 120.0(9)
C55 C56 H56 120.0
C57 C56 H56 120.0
C58 C57 C56 120.0(9)
C58 C57 H57 120.0
C56 C57 H57 120.0
C57 C58 C59 120.0(8)
C57 C58 Cl4 123.7(7)
C59 C58 Cl4 116.2(7)
C60 C59 C58 120.0(8)
C60 C59 H59 120.0
C58 C59 H59 120.0
C59 C60 C55 120.0(9)
C59 C60 C61 115.6(8)
C55 C60 C61 124.4(9)
N3 C61 C60 119.1(8)
N3 C61 H61 120.4
C60 C61 H61 120.4
C67 C62 C63 120.3(8)
C67 C62 N3 108.7(7)
C63 C62 N3 113.4(7)
C67 C62 H62 104.2
C63 C62 H62 104.2
N3 C62 H62 104.2
C64 C63 C62 99.1(8)
C64 C63 H63A 111.9
C62 C63 H63A 111.9
C64 C63 H63B 111.9
C62 C63 H63B 111.9
H63A C63 H63B 109.6
C63 C64 C65 123.5(8)
C63 C64 H64A 106.5
C65 C64 H64A 106.5
C63 C64 H64B 106.5
C65 C64 H64B 106.5
H64A C64 H64B 106.5
C66 C65 C64 107.2(7)
C66 C65 H65A 110.3
C64 C65 H65A 110.3
C66 C65 H65B 110.3
C64 C65 H65B 110.3
H65A C65 H65B 108.5
C65 C66 C67 117.8(8)
C65 C66 H66A 107.8
C67 C66 H66A 107.8
C65 C66 H66B 107.8
C67 C66 H66B 107.8
H66A C66 H66B 107.2
C62 C67 C66 101.3(8)
C62 C67 N4 109.7(6)
C66 C67 N4 108.8(7)
C62 C67 H67 112.2
C66 C67 H67 112.2
N4 C67 H67 112.2
N4 C68 C69 132.6(8)
N4 C68 H68 113.7
C69 C68 H68 113.7
C68 C69 C74 122.9(8)
C68 C69 C70 116.4(8)
C74 C69 C70 120.4(8)
C71 C70 C69 118.3(8)
C71 C70 H70 120.9
C69 C70 H70 120.9
C70 C71 C72 122.6(7)
C70 C71 Cl3 121.2(6)
C72 C71 Cl3 116.1(6)
C73 C72 C71 117.4(8)
C73 C72 H72 121.3
C71 C72 H72 121.3
C72 C73 C74 122.3(9)
C72 C73 H73 118.8
C74 C73 H73 118.8
C73 C74 O22 119.8(7)
C73 C74 C69 118.9(8)
O22 C74 C69 121.2(8)
O23 C75 H75B 109.5
O23 C75 H75C 109.5
H75B C75 H75C 109.5
O23 C75 H75A 109.5
H75B C75 H75A 109.5
H75C C75 H75A 109.5
O24 C76 H76A 109.5
O24 C76 H76B 109.5
H76A C76 H76B 109.5
O24 C76 H76C 109.5
H76A C76 H76C 109.5
H76B C76 H76C 109.5
C1 Co1 C2 40.8(4)
C1 Co1 C5 41.0(4)
C2 Co1 C5 65.5(4)
C1 Co1 P3 161.0(3)
C2 Co1 P3 134.0(3)
C5 Co1 P3 121.6(3)
C1 Co1 P1 104.0(3)
C2 Co1 P1 88.7(3)
C5 Co1 P1 145.0(3)
P3 Co1 P1 93.34(10)
C1 Co1 P2 96.4(3)
C2 Co1 P2 135.2(3)
C5 Co1 P2 91.0(2)
P3 Co1 P2 90.64(10)
P1 Co1 P2 91.81(9)
C1 Co1 C3 65.5(4)
C2 Co1 C3 37.8(3)
C5 Co1 C3 62.0(3)
P3 Co1 C3 101.0(2)
P1 Co1 C3 111.6(2)
P2 Co1 C3 152.9(3)
C1 Co1 C4 63.3(4)
C2 Co1 C4 62.0(4)
C5 Co1 C4 34.6(3)
P3 Co1 C4 97.8(3)
P1 Co1 C4 147.7(2)
P2 Co1 C4 118.1(2)
C3 Co1 C4 36.5(3)
C38 Co2 C39 40.4(3)
C38 Co2 C42 40.7(4)
C39 Co2 C42 67.0(3)
C38 Co2 C40 67.7(3)
C39 Co2 C40 39.7(3)
C42 Co2 C40 66.7(3)
C38 Co2 C41 66.5(3)
C39 Co2 C41 65.8(3)
C42 Co2 C41 38.5(3)
C40 Co2 C41 39.5(3)
C38 Co2 P5 143.8(2)
C39 Co2 P5 104.1(2)
C42 Co2 P5 149.4(2)
C40 Co2 P5 87.7(2)
C41 Co2 P5 110.9(2)
C38 Co2 P6 88.3(2)
C39 Co2 P6 101.4(3)
C42 Co2 P6 115.4(3)
C40 Co2 P6 139.5(3)
C41 Co2 P6 153.1(2)
P5 Co2 P6 94.83(10)
C38 Co2 P4 124.9(2)
C39 Co2 P4 158.8(2)
C42 Co2 P4 92.4(3)
C40 Co2 P4 128.6(3)
C41 Co2 P4 95.1(2)
P5 Co2 P4 91.11(10)
P6 Co2 P4 91.87(10)
O11 Dy1 O10 93.3(2)
O11 Dy1 O7 95.3(2)
O10 Dy1 O7 159.27(19)
O11 Dy1 O1 86.8(2)
O10 Dy1 O1 83.0(2)
O7 Dy1 O1 78.6(2)
O11 Dy1 O4 166.92(19)
O10 Dy1 O4 89.3(2)
O7 Dy1 O4 78.41(19)
O1 Dy1 O4 80.75(19)
O11 Dy1 N2 73.4(2)
O10 Dy1 N2 125.4(2)
O7 Dy1 N2 75.2(2)
O1 Dy1 N2 145.26(19)
O4 Dy1 N2 115.2(2)
O11 Dy1 N1 116.2(2)
O10 Dy1 N1 77.3(2)
O7 Dy1 N1 115.2(2)
O1 Dy1 N1 150.2(2)
O4 Dy1 N1 76.8(2)
N2 Dy1 N1 63.8(2)
O22 Dy2 O21 92.3(2)
O22 Dy2 O12 86.1(2)
O21 Dy2 O12 86.1(2)
O22 Dy2 O15 90.1(2)
O21 Dy2 O15 162.3(2)
O12 Dy2 O15 76.5(2)
O22 Dy2 O18 164.8(2)
O21 Dy2 O18 95.4(2)
O12 Dy2 O18 81.4(2)
O15 Dy2 O18 78.7(2)
O22 Dy2 N3 123.3(2)
O21 Dy2 N3 70.7(2)
O12 Dy2 N3 142.1(2)
O15 Dy2 N3 121.9(2)
O18 Dy2 N3 71.8(2)
O22 Dy2 N4 73.3(2)
O21 Dy2 N4 118.5(2)
O12 Dy2 N4 147.8(2)
O15 Dy2 N4 79.0(2)
O18 Dy2 N4 113.9(2)
N3 Dy2 N4 69.6(2)
C24 N1 C25 127.0(7)
C24 N1 Dy1 111.9(5)
C25 N1 Dy1 120.8(5)
C31 N2 C30 114.3(7)
C31 N2 Dy1 132.3(6)
C30 N2 Dy1 111.3(5)
C61 N3 C62 115.4(7)
C61 N3 Dy2 134.5(6)
C62 N3 Dy2 109.1(5)
C68 N4 C67 118.3(7)
C68 N4 Dy2 124.2(6)
C67 N4 Dy2 116.2(5)
P3 O1 Dy1 136.3(3)
C6 O2 P1 121.7(5)
C8 O3 P1 115.2(5)
P1 O4 Dy1 132.1(3)
C10 O5 P2 118.0(6)
C12 O6 P2 124.2(6)
P2 O7 Dy1 137.9(3)
C14 O8 P3 121.6(5)
C16 O9 P3 119.8(6)
C18 O10 Dy1 128.5(5)
C37 O11 Dy1 135.0(5)
P4 O12 Dy2 140.4(4)
C43 O13 P4 122.0(5)
C45 O14 P4 113.6(5)
P5 O15 Dy2 135.9(3)
C47 O16 P5 121.4(6)
C49 O17 P5 119.7(5)
P6 O18 Dy2 135.9(3)
C51 O19 P6 118.1(5)
C53 O20 P6 123.4(6)
C55 O21 Dy2 130.7(6)
C74 O22 Dy2 134.1(5)
C75 O23 H23B 107.6
C76 O24 H24A 115.6
H1X O1W H1Y 108.2
O4 P1 O2 102.7(3)
O4 P1 O3 106.1(3)
O2 P1 O3 98.5(3)
O4 P1 Co1 123.3(2)
O2 P1 Co1 110.4(2)
O3 P1 Co1 112.7(2)
O7 P2 O5 111.7(3)
O7 P2 O6 108.6(4)
O5 P2 O6 100.2(3)
O7 P2 Co1 118.1(2)
O5 P2 Co1 106.1(3)
O6 P2 Co1 110.7(2)
O1 P3 O8 104.8(3)
O1 P3 O9 108.1(4)
O8 P3 O9 99.2(3)
O1 P3 Co1 120.3(2)
O8 P3 Co1 113.6(3)
O9 P3 Co1 108.8(2)
O12 P4 O14 111.3(3)
O12 P4 O13 111.7(3)
O14 P4 O13 101.3(3)
O12 P4 Co2 117.3(3)
O14 P4 Co2 100.9(3)
O13 P4 Co2 112.6(2)
O15 P5 O17 108.0(3)
O15 P5 O16 109.8(4)
O17 P5 O16 100.9(3)
O15 P5 Co2 119.1(3)
O17 P5 Co2 110.8(2)
O16 P5 Co2 106.8(3)
O18 P6 O20 105.1(3)
O18 P6 O19 108.8(3)
O20 P6 O19 101.8(4)
O18 P6 Co2 118.8(3)
O20 P6 Co2 110.9(2)
O19 P6 Co2 110.1(2)

loop_
_geom_bond_atom_site_label_1
_geom_bond_atom_site_label_2
_geom_bond_distance
C1 C2 1.389(13)
C1 C5 1.422(14)
C1 Co1 1.932(9)
C1 H1 0.9800
C2 C3 1.383(12)
C2 Co1 2.044(9)
C2 H2 0.9800
C3 C4 1.419(13)
C3 Co1 2.201(8)
C3 H3 0.9800
C4 C5 1.330(12)
C4 Co1 2.317(8)
C4 H4 0.9800
C5 Co1 2.105(9)
C5 H5 0.9800
C6 O2 1.442(9)
C6 C7 1.533(11)
C6 H6A 0.9700
C6 H6B 0.9700
C7 H7A 0.9600
C7 H7B 0.9600
C7 H7C 0.9600
C8 O3 1.471(9)
C8 C9 1.542(12)
C8 H8A 0.9700
C8 H8B 0.9700
C9 H9A 0.9600
C9 H9B 0.9600
C9 H9C 0.9600
C10 O5 1.465(11)
C10 C11 1.623(10)
C10 H10A 0.9700
C10 H10B 0.9700
C11 H11D 0.9600
C11 H11E 0.9600
C11 H11F 0.9600
C12 O6 1.338(11)
C12 C13 1.448(11)
C12 H12A 0.9700
C12 H12B 0.9700
C13 H13A 0.9600
C13 H13B 0.9600
C13 H13C 0.9600
C14 O8 1.445(10)
C14 C15 1.497(12)
C14 H14A 0.9700
C14 H14B 0.9700
C15 H15A 0.9600
C15 H15B 0.9600
C15 H15C 0.9600
C16 O9 1.457(12)
C16 C17 1.524(13)
C16 H16A 0.9700
C16 H16B 0.9700
C17 H17A 0.9600
C17 H17B 0.9600
C17 H17C 0.9600
C18 C19 1.362(12)
C18 O10 1.370(10)
C18 C23 1.407(10)
C19 C20 1.327(13)
C19 H19 0.9300
C20 C21 1.397(12)
C20 H20 0.9300
C21 C22 1.432(11)
C21 Cl1 1.777(9)
C22 C23 1.398(10)
C22 H22 0.9300
C23 C24 1.433(10)
C24 N1 1.265(10)
C24 H24 0.9300
C25 N1 1.428(10)
C25 C26 1.542(11)
C25 C30 1.546(11)
C25 H25 0.9800
C26 C27 1.533(11)
C26 H26A 0.9700
C26 H26B 0.9700
C27 C28 1.587(11)
C27 H27A 0.9700
C27 H27B 0.9700
C28 C29 1.478(13)
C28 H28A 0.9700
C28 H28B 0.9700
C29 C30 1.452(12)
C29 H29A 0.9700
C29 H29B 0.9700
C30 N2 1.533(11)
C30 H30 0.9800
C31 N2 1.288(12)
C31 C32 1.495(13)
C31 H31 0.9300
C32 C33 1.390(13)
C32 C37 1.390(13)
C33 C34 1.390(13)
C33 H33 0.9300
C34 C35 1.390(12)
C34 Cl2 1.774(9)
C35 C36 1.390(11)
C35 H35 0.9300
C36 C37 1.390(12)
C36 H36 0.9300
C37 O11 1.344(11)
C38 C39 1.425(10)
C38 C42 1.446(13)
C38 Co2 2.046(9)
C38 H38 0.9800
C39 C40 1.431(11)
C39 Co2 2.086(9)
C39 H39 0.9800
C40 C41 1.440(12)
C40 Co2 2.129(8)
C40 H40 0.9800
C41 C42 1.397(12)
C41 Co2 2.131(7)
C41 H41 0.9800
C42 Co2 2.105(9)
C42 H42 0.9800
C43 O13 1.442(9)
C43 C44 1.509(12)
C43 H43A 0.9700
C43 H43B 0.9700
C44 H44A 0.9600
C44 H44B 0.9600
C44 H44C 0.9600
C45 O14 1.423(11)
C45 C46 1.548(9)
C45 H45A 0.9700
C45 H45B 0.9700
C46 H46A 0.9600
C46 H46B 0.9600
C46 H46C 0.9600
C47 O16 1.370(11)
C47 C48 1.485(11)
C47 H47A 0.9700
C47 H47B 0.9700
C48 H48D 0.9600
C48 H48E 0.9600
C48 H48F 0.9600
C49 O17 1.425(11)
C49 C50 1.614(11)
C49 H49A 0.9700
C49 H49B 0.9700
C50 H50A 0.9600
C50 H50B 0.9600
C50 H50C 0.9600
C51 O19 1.391(10)
C51 C52 1.544(12)
C51 H51A 0.9700
C51 H51B 0.9700
C52 H52A 0.9600
C52 H52B 0.9600
C52 H52C 0.9600
C53 O20 1.394(10)
C53 C54 1.512(11)
C53 H53A 0.9700
C53 H53B 0.9700
C54 H54A 0.9600
C54 H54B 0.9600
C54 H54C 0.9600
C55 O21 1.337(10)
C55 C56 1.390(12)
C55 C60 1.390(13)
C56 C57 1.390(12)
C56 H56 0.9300
C57 C58 1.390(12)
C57 H57 0.9300
C58 C59 1.390(13)
C58 Cl4 1.791(9)
C59 C60 1.390(12)
C59 H59 0.9300
C60 C61 1.434(13)
C61 N3 1.291(11)
C61 H61 0.9300
C62 C67 1.538(13)
C62 C63 1.583(13)
C62 N3 1.591(11)
C62 H62 0.9800
C63 C64 1.533(14)
C63 H63A 0.9700
C63 H63B 0.9700
C64 C65 1.553(13)
C64 H64A 0.9700
C64 H64B 0.9700
C65 C66 1.475(12)
C65 H65A 0.9700
C65 H65B 0.9700
C66 C67 1.552(11)
C66 H66A 0.9700
C66 H66B 0.9700
C67 N4 1.566(10)
C67 H67 0.9800
C68 N4 1.251(10)
C68 C69 1.363(12)
C68 H68 0.9300
C69 C74 1.396(11)
C69 C70 1.414(11)
C70 C71 1.367(12)
C70 H70 0.9300
C71 C72 1.414(12)
C71 Cl3 1.769(8)
C72 C73 1.374(13)
C72 H72 0.9300
C73 C74 1.389(13)
C73 H73 0.9300
C74 O22 1.394(10)
C75 O23 1.539(10)
C75 H75B 0.9600
C75 H75C 0.9600
C75 H75A 0.9600
C76 O24 1.346(10)
C76 H76A 0.9600
C76 H76B 0.9600
C76 H76C 0.9600
Co1 P3 2.144(3)
Co1 P1 2.147(2)
Co1 P2 2.196(2)
Co2 P5 2.154(3)
Co2 P6 2.156(2)
Co2 P4 2.185(3)
Dy1 O11 2.214(6)
Dy1 O10 2.238(6)
Dy1 O7 2.322(6)
Dy1 O1 2.325(6)
Dy1 O4 2.338(6)
Dy1 N2 2.417(7)
Dy1 N1 2.524(6)
Dy2 O22 2.174(6)
Dy2 O21 2.224(6)
Dy2 O12 2.269(5)
Dy2 O15 2.298(6)
Dy2 O18 2.300(6)
Dy2 N3 2.473(6)
Dy2 N4 2.524(7)
O1 P3 1.483(7)
O2 P1 1.578(6)
O3 P1 1.578(6)
O4 P1 1.505(7)
O5 P2 1.602(6)
O6 P2 1.626(7)
O7 P2 1.457(6)
O8 P3 1.614(6)
O9 P3 1.637(6)
O12 P4 1.464(6)
O13 P4 1.579(6)
O14 P4 1.544(6)
O15 P5 1.543(6)
O16 P5 1.586(7)
O17 P5 1.575(6)
O18 P6 1.529(6)
O19 P6 1.636(6)
O20 P6 1.566(7)
O23 H23B 0.9599
O24 H24A 0.9600
O1W H1X 0.9540
O1W H1Y 0.7539

loop_
_geom_torsion_atom_site_label_1
_geom_torsion_atom_site_label_2
_geom_torsion_atom_site_label_3
_geom_torsion_atom_site_label_4
_geom_torsion
C5 C1 C2 C3 4.1(10)
Co1 C1 C2 C3 -65.8(7)
C5 C1 C2 Co1 70.0(6)
C1 C2 C3 C4 -6.8(11)
Co1 C2 C3 C4 -64.9(7)
C1 C2 C3 Co1 58.2(6)
C2 C3 C4 C5 6.9(11)
Co1 C3 C4 C5 -50.7(7)
C2 C3 C4 Co1 57.7(6)
C3 C4 C5 C1 -4.4(11)
Co1 C4 C5 C1 -57.1(6)
C3 C4 C5 Co1 52.7(7)
C2 C1 C5 C4 0.3(10)
Co1 C1 C5 C4 68.7(7)
C2 C1 C5 Co1 -68.5(6)
O10 C18 C19 C20 -177.3(8)
C23 C18 C19 C20 1.7(15)
C18 C19 C20 C21 -0.1(15)
C19 C20 C21 C22 -0.6(14)
C19 C20 C21 Cl1 173.2(8)
C20 C21 C22 C23 -0.2(13)
Cl1 C21 C22 C23 -173.8(7)
C21 C22 C23 C18 1.7(14)
C21 C22 C23 C24 -175.9(8)
C19 C18 C23 C22 -2.5(14)
O10 C18 C23 C22 176.5(8)
C19 C18 C23 C24 174.9(9)
O10 C18 C23 C24 -6.1(14)
C22 C23 C24 N1 -170.3(10)
C18 C23 C24 N1 12.2(17)
N1 C25 C26 C27 -169.6(8)
C30 C25 C26 C27 -50.9(10)
C25 C26 C27 C28 51.7(10)
C26 C27 C28 C29 -54.6(10)
C27 C28 C29 C30 58.5(10)
C28 C29 C30 N2 178.4(7)
C28 C29 C30 C25 -60.3(10)
N1 C25 C30 C29 177.0(8)
C26 C25 C30 C29 55.1(10)
N1 C25 C30 N2 -51.8(8)
C26 C25 C30 N2 -173.7(7)
N2 C31 C32 C33 172.8(8)
N2 C31 C32 C37 -4.7(14)
C37 C32 C33 C34 0.0(13)
C31 C32 C33 C34 -177.7(8)
C32 C33 C34 C35 0.0(13)
C32 C33 C34 Cl2 179.6(7)
C33 C34 C35 C36 0.0(14)
Cl2 C34 C35 C36 -179.6(7)
C34 C35 C36 C37 0.0(15)
C35 C36 C37 O11 -178.4(9)
C35 C36 C37 C32 0.0(15)
C33 C32 C37 O11 178.4(8)
C31 C32 C37 O11 -4.2(14)
C33 C32 C37 C36 0.0(14)
C31 C32 C37 C36 177.4(9)
C42 C38 C39 C40 2.8(10)
Co2 C38 C39 C40 -60.4(6)
C42 C38 C39 Co2 63.2(6)
C38 C39 C40 C41 -2.5(9)
Co2 C39 C40 C41 -60.8(5)
C38 C39 C40 Co2 58.3(6)
C39 C40 C41 C42 1.3(9)
Co2 C40 C41 C42 -58.4(6)
C39 C40 C41 Co2 59.6(6)
C40 C41 C42 C38 0.4(10)
Co2 C41 C42 C38 -58.2(6)
C40 C41 C42 Co2 58.6(6)
C39 C38 C42 C41 -1.9(10)
Co2 C38 C42 C41 60.9(6)
C39 C38 C42 Co2 -62.9(6)
O21 C55 C56 C57 -177.0(8)
C60 C55 C56 C57 0.0(14)
C55 C56 C57 C58 0.0(15)
C56 C57 C58 C59 0.0(15)
C56 C57 C58 Cl4 -176.9(8)
C57 C58 C59 C60 0.0(15)
Cl4 C58 C59 C60 177.1(8)
C58 C59 C60 C55 0.0(15)
C58 C59 C60 C61 178.1(9)
O21 C55 C60 C59 176.7(9)
C56 C55 C60 C59 0.0(15)
O21 C55 C60 C61 -1.2(16)
C56 C55 C60 C61 -177.9(9)
C59 C60 C61 N3 166.9(9)
C55 C60 C61 N3 -15.1(15)
C67 C62 C63 C64 -57.4(11)
N3 C62 C63 C64 171.5(7)
C62 C63 C64 C65 47.8(11)
C63 C64 C65 C66 -48.9(11)
C64 C65 C66 C67 52.1(10)
C63 C62 C67 C66 63.3(10)
N3 C62 C67 C66 -163.5(7)
C63 C62 C67 N4 178.2(8)
N3 C62 C67 N4 -48.7(9)
C65 C66 C67 C62 -58.4(10)
C65 C66 C67 N4 -173.9(8)
N4 C68 C69 C74 10.7(16)
N4 C68 C69 C70 -164.0(9)
C68 C69 C70 C71 177.8(9)
C74 C69 C70 C71 2.9(14)
C69 C70 C71 C72 -1.9(16)
C69 C70 C71 Cl3 174.2(7)
C70 C71 C72 C73 0.2(16)
Cl3 C71 C72 C73 -176.0(8)
C71 C72 C73 C74 0.5(15)
C72 C73 C74 O22 -178.7(9)
C72 C73 C74 C69 0.5(15)
C68 C69 C74 C73 -176.8(9)
C70 C69 C74 C73 -2.3(14)
C68 C69 C74 O22 2.5(13)
C70 C69 C74 O22 177.0(8)
C5 C1 Co1 C2 -111.5(7)
C2 C1 Co1 C5 111.5(7)
C2 C1 Co1 P3 84.4(11)
C5 C1 Co1 P3 -27.1(12)
C2 C1 Co1 P1 -71.0(5)
C5 C1 Co1 P1 177.6(4)
C2 C1 Co1 P2 -164.4(5)
C5 C1 Co1 P2 84.1(5)
C2 C1 Co1 C3 36.7(5)
C5 C1 Co1 C3 -74.8(5)
C2 C1 Co1 C4 77.2(6)
C5 C1 Co1 C4 -34.2(5)
C3 C2 Co1 C1 117.4(9)
C3 C2 Co1 C5 75.3(6)
C1 C2 Co1 C5 -42.1(6)
C3 C2 Co1 P3 -35.7(7)
C1 C2 Co1 P3 -153.2(5)
C3 C2 Co1 P1 -129.1(6)
C1 C2 Co1 P1 113.5(5)
C3 C2 Co1 P2 139.7(5)
C1 C2 Co1 P2 22.2(7)
C1 C2 Co1 C3 -117.4(9)
C3 C2 Co1 C4 36.8(5)
C1 C2 Co1 C4 -80.6(6)
C4 C5 Co1 C1 -117.6(8)
C4 C5 Co1 C2 -75.7(6)
C1 C5 Co1 C2 41.9(5)
C4 C5 Co1 P3 52.3(6)
C1 C5 Co1 P3 170.0(4)
C4 C5 Co1 P1 -121.8(6)
C1 C5 Co1 P1 -4.1(7)
C4 C5 Co1 P2 143.7(6)
C1 C5 Co1 P2 -98.7(5)
C4 C5 Co1 C3 -33.6(5)
C1 C5 Co1 C3 84.1(6)
C1 C5 Co1 C4 117.6(8)
C2 C3 Co1 C1 -39.6(6)
C4 C3 Co1 C1 77.6(6)
C4 C3 Co1 C2 117.2(8)
C2 C3 Co1 C5 -85.3(7)
C4 C3 Co1 C5 31.9(6)
C2 C3 Co1 P3 154.7(6)
C4 C3 Co1 P3 -88.1(5)
C2 C3 Co1 P1 56.6(6)
C4 C3 Co1 P1 173.7(5)
C2 C3 Co1 P2 -91.4(7)
C4 C3 Co1 P2 25.8(9)
C2 C3 Co1 C4 -117.2(8)
C5 C4 Co1 C1 40.6(6)
C3 C4 Co1 C1 -84.3(6)
C5 C4 Co1 C2 86.7(7)
C3 C4 Co1 C2 -38.1(6)
C3 C4 Co1 C5 -124.8(9)
C5 C4 Co1 P3 -137.1(6)
C3 C4 Co1 P3 98.1(5)
C5 C4 Co1 P1 113.9(6)
C3 C4 Co1 P1 -10.9(8)
C5 C4 Co1 P2 -42.2(7)
C3 C4 Co1 P2 -167.0(5)
C5 C4 Co1 C3 124.8(9)
C42 C38 Co2 C39 -116.3(7)
C39 C38 Co2 C42 116.3(7)
C39 C38 Co2 C40 36.7(5)
C42 C38 Co2 C40 -79.6(5)
C39 C38 Co2 C41 79.7(5)
C42 C38 Co2 C41 -36.6(5)
C39 C38 Co2 P5 -14.0(7)
C42 C38 Co2 P5 -130.3(4)
C39 C38 Co2 P6 -109.8(5)
C42 C38 Co2 P6 133.9(4)
C39 C38 Co2 P4 159.1(4)
C42 C38 Co2 P4 42.8(5)
C40 C39 Co2 C38 120.1(7)
C38 C39 Co2 C42 -39.4(5)
C40 C39 Co2 C42 80.6(5)
C38 C39 Co2 C40 -120.1(7)
C38 C39 Co2 C41 -81.6(5)
C40 C39 Co2 C41 38.5(5)
C38 C39 Co2 P5 171.5(4)
C40 C39 Co2 P5 -68.4(5)
C38 C39 Co2 P6 73.5(5)
C40 C39 Co2 P6 -166.4(4)
C38 C39 Co2 P4 -54.0(9)
C40 C39 Co2 P4 66.1(8)
C41 C42 Co2 C38 -118.6(7)
C41 C42 Co2 C39 -79.5(6)
C38 C42 Co2 C39 39.1(4)
C41 C42 Co2 C40 -36.2(5)
C38 C42 Co2 C40 82.4(5)
C38 C42 Co2 C41 118.6(7)
C41 C42 Co2 P5 -0.9(9)
C38 C42 Co2 P5 117.7(6)
C41 C42 Co2 P6 -171.5(4)
C38 C42 Co2 P6 -52.9(5)
C41 C42 Co2 P4 95.3(5)
C38 C42 Co2 P4 -146.1(4)
C39 C40 Co2 C38 -37.3(5)
C41 C40 Co2 C38 79.6(5)
C41 C40 Co2 C39 116.9(7)
C39 C40 Co2 C42 -81.6(5)
C41 C40 Co2 C42 35.3(5)
C39 C40 Co2 C41 -116.9(7)
C39 C40 Co2 P5 115.5(4)
C41 C40 Co2 P5 -127.6(4)
C39 C40 Co2 P6 20.8(6)
C41 C40 Co2 P6 137.7(4)
C39 C40 Co2 P4 -155.0(4)
C41 C40 Co2 P4 -38.0(6)
C42 C41 Co2 C38 38.7(6)
C40 C41 Co2 C38 -82.9(5)
C42 C41 Co2 C39 83.0(6)
C40 C41 Co2 C39 -38.6(5)
C40 C41 Co2 C42 -121.6(8)
C42 C41 Co2 C40 121.6(8)
C42 C41 Co2 P5 179.5(5)
C40 C41 Co2 P5 57.9(5)
C42 C41 Co2 P6 17.1(9)
C40 C41 Co2 P6 -104.5(6)
C42 C41 Co2 P4 -87.3(5)
C40 C41 Co2 P4 151.1(4)
C23 C24 N1 C25 -168.3(10)
C23 C24 N1 Dy1 18.3(14)
C26 C25 N1 C24 -32.1(12)
C30 C25 N1 C24 -153.0(8)
C26 C25 N1 Dy1 140.8(6)
C30 C25 N1 Dy1 19.9(9)
O11 Dy1 N1 C24 -122.0(6)
O10 Dy1 N1 C24 -34.7(6)
O7 Dy1 N1 C24 127.8(6)
O1 Dy1 N1 C24 15.4(9)
O4 Dy1 N1 C24 57.6(6)
N2 Dy1 N1 C24 -175.3(7)
O11 Dy1 N1 C25 64.1(7)
O10 Dy1 N1 C25 151.5(7)
O7 Dy1 N1 C25 -46.1(7)
O1 Dy1 N1 C25 -158.5(6)
O4 Dy1 N1 C25 -116.3(7)
N2 Dy1 N1 C25 10.8(6)
C32 C31 N2 C30 -175.5(7)
C32 C31 N2 Dy1 -14.0(12)
C29 C30 N2 C31 -2.6(11)
C25 C30 N2 C31 -128.7(7)
C29 C30 N2 Dy1 -168.0(6)
C25 C30 N2 Dy1 65.9(7)
O11 Dy1 N2 C31 26.1(7)
O10 Dy1 N2 C31 108.1(7)
O7 Dy1 N2 C31 -74.1(7)
O1 Dy1 N2 C31 -31.8(10)
O4 Dy1 N2 C31 -143.4(7)
N1 Dy1 N2 C31 157.5(8)
O11 Dy1 N2 C30 -172.0(5)
O10 Dy1 N2 C30 -89.9(5)
O7 Dy1 N2 C30 87.8(5)
O1 Dy1 N2 C30 130.1(5)
O4 Dy1 N2 C30 18.6(5)
N1 Dy1 N2 C30 -40.6(5)
C60 C61 N3 C62 -173.3(8)
C60 C61 N3 Dy2 -6.3(13)
C67 C62 N3 C61 -132.1(8)
C63 C62 N3 C61 4.5(11)
C67 C62 N3 Dy2 57.7(7)
C63 C62 N3 Dy2 -165.7(6)
O22 Dy2 N3 C61 106.0(8)
O21 Dy2 N3 C61 26.3(8)
O12 Dy2 N3 C61 -29.2(10)
O15 Dy2 N3 C61 -139.8(8)
O18 Dy2 N3 C61 -76.4(8)
N4 Dy2 N3 C61 158.4(8)
O22 Dy2 N3 C62 -86.4(5)
O21 Dy2 N3 C62 -166.1(5)
O12 Dy2 N3 C62 138.4(5)
O15 Dy2 N3 C62 27.8(6)
O18 Dy2 N3 C62 91.2(5)
N4 Dy2 N3 C62 -34.1(5)
C69 C68 N4 C67 -161.3(9)
C69 C68 N4 Dy2 5.6(14)
C62 C67 N4 C68 -174.0(8)
C66 C67 N4 C68 -64.0(10)
C62 C67 N4 Dy2 18.1(9)
C66 C67 N4 Dy2 128.1(6)
O22 Dy2 N4 C68 -21.6(7)
O21 Dy2 N4 C68 -105.0(7)
O12 Dy2 N4 C68 30.8(9)
O15 Dy2 N4 C68 71.8(7)
O18 Dy2 N4 C68 144.1(7)
N3 Dy2 N4 C68 -157.9(8)
O22 Dy2 N4 C67 145.5(6)
O21 Dy2 N4 C67 62.1(6)
O12 Dy2 N4 C67 -162.0(5)
O15 Dy2 N4 C67 -121.1(6)
O18 Dy2 N4 C67 -48.8(6)
N3 Dy2 N4 C67 9.2(5)
O11 Dy1 O1 P3 -139.2(5)
O10 Dy1 O1 P3 127.1(5)
O7 Dy1 O1 P3 -43.2(5)
O4 Dy1 O1 P3 36.7(5)
N2 Dy1 O1 P3 -84.8(6)
N1 Dy1 O1 P3 78.3(7)
C7 C6 O2 P1 177.8(6)
C9 C8 O3 P1 -175.3(6)
O11 Dy1 O4 P1 -24.5(13)
O10 Dy1 O4 P1 -125.8(4)
O7 Dy1 O4 P1 37.4(4)
O1 Dy1 O4 P1 -42.7(4)
N2 Dy1 O4 P1 104.8(4)
N1 Dy1 O4 P1 157.0(5)
C11 C10 O5 P2 -125.5(6)
C13 C12 O6 P2 -109.0(8)
O11 Dy1 O7 P2 116.3(5)
O10 Dy1 O7 P2 2.4(9)
O1 Dy1 O7 P2 30.6(5)
O4 Dy1 O7 P2 -52.2(5)
N2 Dy1 O7 P2 -172.4(6)
N1 Dy1 O7 P2 -121.5(5)
C15 C14 O8 P3 157.2(6)
C17 C16 O9 P3 171.1(5)
C19 C18 O10 Dy1 142.0(7)
C23 C18 O10 Dy1 -37.0(12)
O11 Dy1 O10 C18 165.1(7)
O7 Dy1 O10 C18 -80.7(9)
O1 Dy1 O10 C18 -108.5(7)
O4 Dy1 O10 C18 -27.7(7)
N2 Dy1 O10 C18 93.2(7)
N1 Dy1 O10 C18 49.0(7)
C36 C37 O11 Dy1 -144.5(7)
C32 C37 O11 Dy1 37.1(13)
O10 Dy1 O11 C37 -164.7(8)
O7 Dy1 O11 C37 34.2(8)
O1 Dy1 O11 C37 112.4(8)
O4 Dy1 O11 C37 94.5(12)
N2 Dy1 O11 C37 -38.6(8)
N1 Dy1 O11 C37 -87.3(8)
O22 Dy2 O12 P4 139.1(6)
O21 Dy2 O12 P4 -128.3(6)
O15 Dy2 O12 P4 48.1(5)
O18 Dy2 O12 P4 -32.3(5)
N3 Dy2 O12 P4 -77.1(7)
N4 Dy2 O12 P4 89.5(7)
C44 C43 O13 P4 -147.5(6)
C46 C45 O14 P4 -173.3(5)
O22 Dy2 O15 P5 -127.7(6)
O21 Dy2 O15 P5 -29.9(11)
O12 Dy2 O15 P5 -41.8(5)
O18 Dy2 O15 P5 41.9(5)
N3 Dy2 O15 P5 101.9(6)
N4 Dy2 O15 P5 159.3(6)
C48 C47 O16 P5 159.1(5)
C50 C49 O17 P5 107.6(7)
O22 Dy2 O18 P6 -7.0(12)
O21 Dy2 O18 P6 112.9(5)
O12 Dy2 O18 P6 27.6(5)
O15 Dy2 O18 P6 -50.2(5)
N3 Dy2 O18 P6 -179.5(6)
N4 Dy2 O18 P6 -122.7(5)
C52 C51 O19 P6 155.5(7)
C54 C53 O20 P6 128.0(7)
C56 C55 O21 Dy2 -139.8(7)
C60 C55 O21 Dy2 43.3(12)
O22 Dy2 O21 C55 -167.5(7)
O12 Dy2 O21 C55 106.6(7)
O15 Dy2 O21 C55 95.0(9)
O18 Dy2 O21 C55 25.7(7)
N3 Dy2 O21 C55 -42.9(7)
N4 Dy2 O21 C55 -95.2(7)
C73 C74 O22 Dy2 141.1(8)
C69 C74 O22 Dy2 -38.2(11)
O21 Dy2 O22 C74 157.6(7)
O12 Dy2 O22 C74 -116.4(7)
O15 Dy2 O22 C74 -39.9(7)
O18 Dy2 O22 C74 -82.1(10)
N3 Dy2 O22 C74 89.3(7)
N4 Dy2 O22 C74 38.5(7)
Dy1 O4 P1 O2 132.0(4)
Dy1 O4 P1 O3 -125.2(4)
Dy1 O4 P1 Co1 6.9(6)
C6 O2 P1 O4 19.7(7)
C6 O2 P1 O3 -88.9(7)
C6 O2 P1 Co1 152.9(6)
C8 O3 P1 O4 30.8(6)
C8 O3 P1 O2 136.7(5)
C8 O3 P1 Co1 -107.0(5)
C1 Co1 P1 O4 -146.5(4)
C2 Co1 P1 O4 175.3(4)
C5 Co1 P1 O4 -143.8(5)
P3 Co1 P1 O4 41.3(3)
P2 Co1 P1 O4 -49.4(3)
C3 Co1 P1 O4 144.6(4)
C4 Co1 P1 O4 151.5(5)
C1 Co1 P1 O2 91.9(4)
C2 Co1 P1 O2 53.7(4)
C5 Co1 P1 O2 94.6(5)
P3 Co1 P1 O2 -80.3(3)
P2 Co1 P1 O2 -171.0(3)
C3 Co1 P1 O2 23.0(4)
C4 Co1 P1 O2 29.9(6)
C1 Co1 P1 O3 -17.2(4)
C2 Co1 P1 O3 -55.3(4)
C5 Co1 P1 O3 -14.4(5)
P3 Co1 P1 O3 170.7(3)
P2 Co1 P1 O3 79.9(3)
C3 Co1 P1 O3 -86.1(4)
C4 Co1 P1 O3 -79.1(5)
Dy1 O7 P2 O5 138.5(5)
Dy1 O7 P2 O6 -112.0(5)
Dy1 O7 P2 Co1 15.1(6)
C10 O5 P2 O7 54.7(6)
C10 O5 P2 O6 -60.1(6)
C10 O5 P2 Co1 -175.3(5)
C12 O6 P2 O7 21.1(7)
C12 O6 P2 O5 138.2(7)
C12 O6 P2 Co1 -110.1(6)
C1 Co1 P2 O7 143.5(4)
C2 Co1 P2 O7 129.1(5)
C5 Co1 P2 O7 -175.7(4)
P3 Co1 P2 O7 -54.2(3)
P1 Co1 P2 O7 39.2(3)
C3 Co1 P2 O7 -170.4(5)
C4 Co1 P2 O7 -153.3(4)
C1 Co1 P2 O5 17.3(4)
C2 Co1 P2 O5 2.9(5)
C5 Co1 P2 O5 58.0(4)
P3 Co1 P2 O5 179.6(2)
P1 Co1 P2 O5 -87.0(2)
C3 Co1 P2 O5 63.4(6)
C4 Co1 P2 O5 80.5(4)
C1 Co1 P2 O6 -90.5(4)
C2 Co1 P2 O6 -104.9(5)
C5 Co1 P2 O6 -49.7(4)
P3 Co1 P2 O6 71.8(3)
P1 Co1 P2 O6 165.2(3)
C3 Co1 P2 O6 -44.4(6)
C4 Co1 P2 O6 -27.3(4)
Dy1 O1 P3 O8 -123.6(4)
Dy1 O1 P3 O9 131.4(4)
Dy1 O1 P3 Co1 5.7(6)
C14 O8 P3 O1 29.4(7)
C14 O8 P3 O9 141.0(7)
C14 O8 P3 Co1 -103.8(6)
C16 O9 P3 O1 36.1(7)
C16 O9 P3 O8 -72.9(7)
C16 O9 P3 Co1 168.2(6)
C1 Co1 P3 O1 157.0(9)
C2 Co1 P3 O1 -138.3(5)
C5 Co1 P3 O1 136.5(4)
P1 Co1 P3 O1 -46.9(3)
P2 Co1 P3 O1 44.9(3)
C3 Co1 P3 O1 -159.7(4)
C4 Co1 P3 O1 163.4(4)
C1 Co1 P3 O8 -77.7(9)
C2 Co1 P3 O8 -13.1(5)
C5 Co1 P3 O8 -98.3(4)
P1 Co1 P3 O8 78.3(3)
P2 Co1 P3 O8 170.2(2)
C3 Co1 P3 O8 -34.4(3)
C4 Co1 P3 O8 -71.3(3)
C1 Co1 P3 O9 31.7(10)
C2 Co1 P3 O9 96.4(5)
C5 Co1 P3 O9 11.1(4)
P1 Co1 P3 O9 -172.3(3)
P2 Co1 P3 O9 -80.4(3)
C3 Co1 P3 O9 75.0(4)
C4 Co1 P3 O9 38.1(4)
Dy2 O12 P4 O14 -122.7(5)
Dy2 O12 P4 O13 124.9(5)
Dy2 O12 P4 Co2 -7.2(6)
C45 O14 P4 O12 -48.0(6)
C45 O14 P4 O13 70.9(6)
C45 O14 P4 Co2 -173.2(5)
C43 O13 P4 O12 -21.9(8)
C43 O13 P4 O14 -140.5(6)
C43 O13 P4 Co2 112.5(6)
C38 Co2 P4 O12 139.1(4)
C39 Co2 P4 O12 178.8(7)
C42 Co2 P4 O12 165.4(4)
C40 Co2 P4 O12 -132.9(4)
C41 Co2 P4 O12 -156.1(3)
P5 Co2 P4 O12 -45.0(3)
P6 Co2 P4 O12 49.9(3)
C38 Co2 P4 O14 -99.9(4)
C39 Co2 P4 O14 -60.2(7)
C42 Co2 P4 O14 -73.6(3)
C40 Co2 P4 O14 -11.9(4)
C41 Co2 P4 O14 -35.1(3)
P5 Co2 P4 O14 76.0(2)
P6 Co2 P4 O14 170.9(2)
C38 Co2 P4 O13 7.4(4)
C39 Co2 P4 O13 47.1(7)
C42 Co2 P4 O13 33.7(3)
C40 Co2 P4 O13 95.4(4)
C41 Co2 P4 O13 72.2(3)
P5 Co2 P4 O13 -176.8(2)
P6 Co2 P4 O13 -81.9(2)
Dy2 O15 P5 O17 127.0(5)
Dy2 O15 P5 O16 -123.8(5)
Dy2 O15 P5 Co2 -0.4(7)
C49 O17 P5 O15 -15.8(7)
C49 O17 P5 O16 -131.0(6)
C49 O17 P5 Co2 116.2(5)
C47 O16 P5 O15 -51.1(7)
C47 O16 P5 O17 62.7(6)
C47 O16 P5 Co2 178.5(5)
C38 Co2 P5 O15 -138.5(5)
C39 Co2 P5 O15 -147.7(4)
C42 Co2 P5 O15 143.8(6)
C40 Co2 P5 O15 175.8(4)
C41 Co2 P5 O15 143.2(4)
P6 Co2 P5 O15 -44.7(3)
P4 Co2 P5 O15 47.2(3)
C38 Co2 P5 O17 95.5(5)
C39 Co2 P5 O17 86.2(4)
C42 Co2 P5 O17 17.7(7)
C40 Co2 P5 O17 49.8(4)
C41 Co2 P5 O17 17.1(4)
P6 Co2 P5 O17 -170.8(3)
P4 Co2 P5 O17 -78.8(3)
C38 Co2 P5 O16 -13.5(5)
C39 Co2 P5 O16 -22.8(4)
C42 Co2 P5 O16 -91.3(6)
C40 Co2 P5 O16 -59.2(3)
C41 Co2 P5 O16 -91.9(4)
P6 Co2 P5 O16 80.2(3)
P4 Co2 P5 O16 172.2(3)
Dy2 O18 P6 O20 138.4(5)
Dy2 O18 P6 O19 -113.2(5)
Dy2 O18 P6 Co2 13.7(6)
C53 O20 P6 O18 -40.8(7)
C53 O20 P6 O19 -154.1(6)
C53 O20 P6 Co2 88.8(6)
C51 O19 P6 O18 -50.3(7)
C51 O19 P6 O20 60.3(7)
C51 O19 P6 Co2 177.9(6)
C38 Co2 P6 O18 -177.2(4)
C39 Co2 P6 O18 144.4(4)
C42 Co2 P6 O18 -145.8(4)
C40 Co2 P6 O18 131.0(5)
C41 Co2 P6 O18 -157.5(6)
P5 Co2 P6 O18 38.9(3)
P4 Co2 P6 O18 -52.3(3)
C38 Co2 P6 O20 60.9(4)
C39 Co2 P6 O20 22.5(4)
C42 Co2 P6 O20 92.3(4)
C40 Co2 P6 O20 9.2(5)
C41 Co2 P6 O20 80.6(6)
P5 Co2 P6 O20 -82.9(3)
P4 Co2 P6 O20 -174.2(3)
C38 Co2 P6 O19 -50.9(4)
C39 Co2 P6 O19 -89.3(3)
C42 Co2 P6 O19 -19.5(4)
C40 Co2 P6 O19 -102.7(5)
C41 Co2 P6 O19 -31.2(6)
P5 Co2 P6 O19 165.3(3)
P4 Co2 P6 O19 74.0(3)
